data_4085914
loop_
_publ_author_name
'Tanaka, Kimiya'
'Kamono, Megumi'
'Tanabe, Makoto'
'Osakada, Kohtaro'

_publ_section_title
;
 Ring Expansion of Cyclic Triplatinum(0) Silylene Complexes Induced by
 Insertion of Alkyne into a Si--Pt Bond
;
_journal_issue 12
_journal_name_full Organometallics
_journal_page_first 2985
_journal_paper_doi 10.1021/acs.organomet.5b00291
_journal_volume 34
_journal_year 2015
_chemical_formula_sum 'C57 H63 F6 O8 P3 Pt3 Si3'
_chemical_formula_weight 1752.52
_space_group_crystal_system monoclinic
_space_group_IT_number 14
_space_group_name_Hall '-P 2ybc'
_space_group_name_H-M_alt 'P 1 21/c 1'
_symmetry_space_group_name_Hall '-P 2ybc'
_symmetry_space_group_name_H-M 'P 1 21/c 1'
_atom_sites_solution_hydrogens geom
_audit_creation_method SHELXL-2014/6
_cell_angle_alpha 90
_cell_angle_beta 113.3360(10)
_cell_angle_gamma 90
_cell_formula_units_Z 4
_cell_length_a 24.239(3)
_cell_length_b 12.6686(14)
_cell_length_c 22.217(3)
_cell_measurement_temperature 90
_cell_volume 6264.2(13)
_computing_cell_refinement 'APEX2 (Bruker AXS, 2006)'
_computing_data_collection 'APEX2 (Bruker AXS, 2006)'
_computing_data_reduction 'SAINT (Bruker AXS, 2004)'
_computing_molecular_graphics 'XSHELL (Bruker AXS,2002)'
_computing_publication_material 'XCIF (Bruker AXS, 2001)'
_computing_structure_refinement 'SHELXL-2014 (Sheldrick, 2014)'
_computing_structure_solution 'SHELXT (Sheldrick, 2014)'
_diffrn_ambient_temperature 90
_diffrn_detector_area_resol_mean 8.333
_diffrn_measured_fraction_theta_full 0.998
_diffrn_measured_fraction_theta_max 0.995
_diffrn_measurement_device_type 'Bruker APEXII CCD area detector'
_diffrn_measurement_method 'phi and omega scans'
_diffrn_radiation_monochromator 'Bruker Helios multilayer confocal mirror'
_diffrn_radiation_source 'Bruker TXS fine-focus rotating anode'
_diffrn_radiation_type MoK\a
_diffrn_radiation_wavelength 0.71073
_diffrn_reflns_av_R_equivalents 0.0350
_diffrn_reflns_av_unetI/netI 0.0456
_diffrn_reflns_laue_measured_fraction_full 0.998
_diffrn_reflns_laue_measured_fraction_max 0.995
_diffrn_reflns_limit_h_max 27
_diffrn_reflns_limit_h_min -29
_diffrn_reflns_limit_k_max 15
_diffrn_reflns_limit_k_min -12
_diffrn_reflns_limit_l_max 27
_diffrn_reflns_limit_l_min -23
_diffrn_reflns_number 31638
_diffrn_reflns_point_group_measured_fraction_full 0.998
_diffrn_reflns_point_group_measured_fraction_max 0.995
_diffrn_reflns_theta_full 25.242
_diffrn_reflns_theta_max 26.037
_diffrn_reflns_theta_min 1.830
_exptl_absorpt_coefficient_mu 6.885
_exptl_absorpt_correction_T_max 0.546
_exptl_absorpt_correction_T_min 0.446
_exptl_absorpt_correction_type multi-scan
_exptl_absorpt_process_details
;
SADABS Sheldrick 1996
;
_exptl_crystal_colour green
_exptl_crystal_density_diffrn 1.858
_exptl_crystal_description prism
_exptl_crystal_F_000 3376
_exptl_crystal_size_max 0.100
_exptl_crystal_size_mid 0.030
_exptl_crystal_size_min 0.020
_refine_diff_density_max 2.241
_refine_diff_density_min -1.637
_refine_diff_density_rms 0.153
_refine_ls_extinction_method none
_refine_ls_goodness_of_fit_ref 0.717
_refine_ls_hydrogen_treatment constr
_refine_ls_matrix_type full
_refine_ls_number_parameters 734
_refine_ls_number_reflns 12310
_refine_ls_number_restraints 0
_refine_ls_restrained_S_all 0.717
_refine_ls_R_factor_all 0.0460
_refine_ls_R_factor_gt 0.0296
_refine_ls_shift/su_max 0.002
_refine_ls_shift/su_mean 0.000
_refine_ls_structure_factor_coef Fsqd
_refine_ls_weighting_details 'w=1/[\s^2^(Fo^2^)+(0.1000P)^2^+0.3561P] where P=(Fo^2^+2Fc^2^)/3'
_refine_ls_weighting_scheme calc
_refine_ls_wR_factor_gt 0.0822
_refine_ls_wR_factor_ref 0.0975
_reflns_Friedel_coverage 0.000
_reflns_number_gt 9930
_reflns_number_total 12310
_reflns_threshold_expression 'I > 2\s(I)'
_cod_data_source_file om5b00291_si_001.cif
_cod_data_source_block complex4
_cod_depositor_comments 'Adding full bibliography for 4085912--4085914.cif.'
_cod_original_cell_volume 6264.1(12)
_cod_database_code 4085914
_shelx_space_group_comment
;
The symmetry employed for this shelxl refinement is uniquely defined
by the following loop, which should always be used as a source of
symmetry information in preference to the above space-group names.
They are only intended as comments.
;
_shelx_estimated_absorpt_t_min 0.546
_shelx_estimated_absorpt_t_max 0.546
_shelxl_version_number 2014/6

loop_
_space_group_symop_operation_xyz
'x, y, z'
'-x, y+1/2, -z+1/2'
'-x, -y, -z'
'x, -y-1/2, z-1/2'

loop_
_atom_site_label
_atom_site_type_symbol
_atom_site_fract_x
_atom_site_fract_y
_atom_site_fract_z
_atom_site_U_iso_or_equiv
_atom_site_adp_type
_atom_site_occupancy
_atom_site_site_symmetry_order
_atom_site_calc_flag
_atom_site_refinement_flags_posn
_atom_site_refinement_flags_adp
Pt3 Pt 0.35612(2) 0.56284(2) 0.23458(2) 0.01174(7) Uani 1 1 d . .
Pt2 Pt 0.26971(2) 0.59620(2) 0.27993(2) 0.01096(7) Uani 1 1 d . .
Pt1 Pt 0.15627(2) 0.71450(2) 0.16093(2) 0.01338(7) Uani 1 1 d . .
P2 P 0.38666(7) 0.57885(12) 0.15375(7) 0.0157(3) Uani 1 1 d . .
Si2 Si 0.27776(7) 0.65481(12) 0.38210(7) 0.0123(3) Uani 1 1 d . .
P3 P 0.44723(7) 0.53669(12) 0.32035(7) 0.0162(3) Uani 1 1 d . .
Si3 Si 0.27905(7) 0.43316(12) 0.32769(8) 0.0134(3) Uani 1 1 d . .
P1 P 0.05452(7) 0.71630(13) 0.12231(8) 0.0205(3) Uani 1 1 d . .
Si1 Si 0.17772(7) 0.88095(13) 0.19608(8) 0.0150(3) Uani 1 1 d . .
F5 F 0.42009(18) 0.1026(3) 0.24983(19) 0.0294(9) Uani 1 1 d . .
O1 O 0.25604(17) 0.8826(3) 0.23092(19) 0.0152(8) Uani 1 1 d . .
F3 F 0.42815(18) 1.0503(3) 0.46998(18) 0.0314(9) Uani 1 1 d . .
O2 O 0.34093(17) 0.7995(3) 0.2364(2) 0.0178(9) Uani 1 1 d . .
F2 F 0.13001(19) 1.1075(3) 0.40796(18) 0.0352(10) Uani 1 1 d . .
F1 F 0.12941(18) 1.1872(3) -0.02668(18) 0.0339(10) Uani 1 1 d . .
O3 O 0.16636(18) 0.5625(3) 0.11829(19) 0.0180(9) Uani 1 1 d . .
F6 F 0.01698(17) 0.3139(4) 0.2250(2) 0.0390(10) Uani 1 1 d . .
O6 O 0.30115(19) 0.5147(4) 0.54412(19) 0.0257(10) Uani 1 1 d . .
F4 F 0.05022(19) 0.7218(4) 0.4268(2) 0.0447(11) Uani 1 1 d . .
O4 O 0.23658(18) 0.4527(3) 0.11281(19) 0.0172(9) Uani 1 1 d . .
O8 O 0.2857(2) 0.2804(3) 0.4522(2) 0.0244(10) Uani 1 1 d . .
O5 O 0.3790(2) 0.6133(4) 0.5482(2) 0.0403(14) Uani 1 1 d . .
C2 C 0.2698(3) 0.6031(4) 0.1823(3) 0.0138(12) Uani 1 1 d . .
O7 O 0.3756(2) 0.3496(4) 0.5153(2) 0.0313(11) Uani 1 1 d . .
C1 C 0.2474(2) 0.7068(4) 0.1927(2) 0.0110(11) Uani 1 1 d . .
C3 C 0.2810(3) 0.7948(4) 0.2217(3) 0.0136(12) Uani 1 1 d . .
C5 C 0.2211(2) 0.5413(4) 0.1369(3) 0.0107(11) Uani 1 1 d . .
C37 C 0.3226(3) 0.3249(4) 0.3065(3) 0.0169(12) Uani 1 1 d . .
C13 C 0.1603(3) 0.9495(4) 0.2610(3) 0.0156(12) Uani 1 1 d . .
C26 C 0.3888(3) 0.7725(5) 0.4480(3) 0.0195(13) Uani 1 1 d . .
H26 H 0.4076 0.7072 0.4587 0.023 Uiso 1 1 calc R U
C25 C 0.3260(3) 0.7766(4) 0.4129(3) 0.0147(12) Uani 1 1 d . .
C19 C 0.1595(3) 0.9778(5) 0.1270(3) 0.0167(12) Uani 1 1 d . .
C11 C 0.3288(3) 0.3565(5) 0.4687(3) 0.0190(13) Uani 1 1 d . .
C29 C 0.3338(3) 0.9690(5) 0.4139(3) 0.0204(13) Uani 1 1 d . .
H29 H 0.3158 1.0349 0.4023 0.024 Uiso 1 1 calc R U
C32 C 0.2054(3) 0.7373(5) 0.4489(3) 0.0191(13) Uani 1 1 d . .
H32 H 0.2414 0.7651 0.4787 0.023 Uiso 1 1 calc R U
C4 C 0.3736(3) 0.8840(5) 0.2784(3) 0.0193(13) Uani 1 1 d . .
H4A H 0.3541 0.9499 0.2613 0.029 Uiso 1 1 calc R U
H4B H 0.4139 0.8855 0.2804 0.029 Uiso 1 1 calc R U
H4C H 0.3746 0.8732 0.3216 0.029 Uiso 1 1 calc R U
C40 C 0.3872(3) 0.1753(5) 0.2677(3) 0.0215(13) Uani 1 1 d . .
C7 C 0.3119(3) 0.5444(5) 0.4452(3) 0.0145(12) Uani 1 1 d . .
C48 C 0.1658(3) 0.3869(4) 0.3381(3) 0.0161(12) Uani 1 1 d . .
H48 H 0.1854 0.4063 0.3819 0.019 Uiso 1 1 calc R U
C56 C 0.4985(3) 0.4415(6) 0.3113(3) 0.0298(16) Uani 1 1 d . .
H56A H 0.5133 0.4667 0.2798 0.045 Uiso 1 1 calc R U
H56B H 0.4780 0.3757 0.2966 0.045 Uiso 1 1 calc R U
H56C H 0.5315 0.4314 0.3528 0.045 Uiso 1 1 calc R U
C24 C 0.1762(3) 0.9538(5) 0.0741(3) 0.0266(15) Uani 1 1 d . .
H24 H 0.1948 0.8896 0.0744 0.032 Uiso 1 1 calc R U
C30 C 0.3001(3) 0.8771(5) 0.3957(3) 0.0171(12) Uani 1 1 d . .
H30 H 0.2589 0.8822 0.3713 0.021 Uiso 1 1 calc R U
C43 C 0.1989(3) 0.3840(4) 0.2985(3) 0.0173(12) Uani 1 1 d . .
C27 C 0.4236(3) 0.8646(5) 0.4671(3) 0.0227(14) Uani 1 1 d . .
H27 H 0.4650 0.8611 0.4907 0.027 Uiso 1 1 calc R U
C35 C 0.0979(3) 0.6578(5) 0.3610(3) 0.0246(14) Uani 1 1 d . .
H35 H 0.0615 0.6308 0.3317 0.030 Uiso 1 1 calc R U
C31 C 0.2057(3) 0.6834(4) 0.3934(3) 0.0150(12) Uani 1 1 d . .
C18 C 0.1214(3) 0.9089(5) 0.2876(3) 0.0191(13) Uani 1 1 d . .
H18 H 0.1021 0.8450 0.2721 0.023 Uiso 1 1 calc R U
C36 C 0.1504(3) 0.6454(5) 0.3500(3) 0.0172(12) Uani 1 1 d . .
H36 H 0.1483 0.6105 0.3123 0.021 Uiso 1 1 calc R U
C34 C 0.1016(3) 0.7106(5) 0.4160(3) 0.0278(15) Uani 1 1 d . .
C33 C 0.1543(3) 0.7507(6) 0.4610(3) 0.0302(16) Uani 1 1 d . .
H33 H 0.1556 0.7856 0.4984 0.036 Uiso 1 1 calc R U
C46 C 0.0770(3) 0.3352(5) 0.2499(3) 0.0247(14) Uani 1 1 d . .
C9 C 0.3356(3) 0.5621(4) 0.5172(3) 0.0191(13) Uani 1 1 d . .
C22 C 0.1381(3) 1.1166(5) 0.0230(3) 0.0248(15) Uani 1 1 d . .
C15 C 0.1786(3) 1.0999(5) 0.3341(3) 0.0235(14) Uani 1 1 d . .
H15 H 0.1974 1.1641 0.3500 0.028 Uiso 1 1 calc R U
C39 C 0.3490(3) 0.2420(5) 0.2217(3) 0.0245(14) Uani 1 1 d . .
H39 H 0.3441 0.2375 0.1781 0.029 Uiso 1 1 calc R U
C44 C 0.1674(3) 0.3534(6) 0.2344(3) 0.0267(15) Uani 1 1 d . .
H44 H 0.1880 0.3489 0.2069 0.032 Uiso 1 1 calc R U
C42 C 0.3614(3) 0.2524(5) 0.3506(3) 0.0220(13) Uani 1 1 d . .
H42 H 0.3654 0.2540 0.3940 0.026 Uiso 1 1 calc R U
C12 C 0.2995(4) 0.1942(5) 0.4980(3) 0.0354(18) Uani 1 1 d . .
H12A H 0.3388 0.1674 0.5058 0.053 Uiso 1 1 calc R U
H12B H 0.2703 0.1392 0.4802 0.053 Uiso 1 1 calc R U
H12C H 0.2986 0.2186 0.5385 0.053 Uiso 1 1 calc R U
C8 C 0.3095(3) 0.4464(4) 0.4208(3) 0.0143(12) Uani 1 1 d . .
C47 C 0.1055(3) 0.3621(5) 0.3145(3) 0.0238(14) Uani 1 1 d . .
H47 H 0.0847 0.3637 0.3419 0.029 Uiso 1 1 calc R U
C55 C 0.4457(3) 0.4967(6) 0.3983(3) 0.0289(16) Uani 1 1 d . .
H55A H 0.4309 0.4258 0.3948 0.043 Uiso 1 1 calc R U
H55B H 0.4199 0.5432 0.4093 0.043 Uiso 1 1 calc R U
H55C H 0.4856 0.5001 0.4318 0.043 Uiso 1 1 calc R U
C28 C 0.3949(3) 0.9596(5) 0.4498(3) 0.0239(14) Uani 1 1 d . .
C14 C 0.1886(3) 1.0463(5) 0.2854(3) 0.0230(14) Uani 1 1 d . .
H14 H 0.2146 1.0749 0.2683 0.028 Uiso 1 1 calc R U
C38 C 0.3180(3) 0.3161(5) 0.2412(3) 0.0215(13) Uani 1 1 d . .
H38 H 0.2927 0.3625 0.2100 0.026 Uiso 1 1 calc R U
C54 C 0.3276(3) 0.6131(6) 0.0760(3) 0.0333(17) Uani 1 1 d . .
H54A H 0.3444 0.6232 0.0439 0.050 Uiso 1 1 calc R U
H54B H 0.3085 0.6771 0.0807 0.050 Uiso 1 1 calc R U
H54C H 0.2985 0.5572 0.0621 0.050 Uiso 1 1 calc R U
C41 C 0.3944(3) 0.1776(5) 0.3325(3) 0.0244(14) Uani 1 1 d . .
H41 H 0.4203 0.1310 0.3630 0.029 Uiso 1 1 calc R U
C20 C 0.1286(3) 1.0722(5) 0.1218(3) 0.0247(14) Uani 1 1 d . .
H20 H 0.1150 1.0894 0.1542 0.030 Uiso 1 1 calc R U
C17 C 0.1107(3) 0.9620(5) 0.3368(3) 0.0264(15) Uani 1 1 d . .
H17 H 0.0844 0.9346 0.3540 0.032 Uiso 1 1 calc R U
C16 C 0.1396(3) 1.0549(5) 0.3589(3) 0.0240(14) Uani 1 1 d . .
C6 C 0.1868(3) 0.3902(5) 0.0684(4) 0.0328(17) Uani 1 1 d . .
H6A H 0.1583 0.3781 0.0878 0.049 Uiso 1 1 calc R U
H6B H 0.2017 0.3238 0.0603 0.049 Uiso 1 1 calc R U
H6C H 0.1676 0.4275 0.0278 0.049 Uiso 1 1 calc R U
C21 C 0.1175(3) 1.1418(5) 0.0699(3) 0.0253(15) Uani 1 1 d . .
H21 H 0.0964 1.2042 0.0672 0.030 Uiso 1 1 calc R U
C51 C 0.0178(3) 0.8431(6) 0.1021(4) 0.0371(18) Uani 1 1 d . .
H51A H -0.0245 0.8345 0.0910 0.056 Uiso 1 1 calc R U
H51B H 0.0239 0.8728 0.0655 0.056 Uiso 1 1 calc R U
H51C H 0.0344 0.8895 0.1391 0.056 Uiso 1 1 calc R U
C50 C 0.0182(3) 0.6414(6) 0.0466(3) 0.0378(18) Uani 1 1 d . .
H50A H -0.0245 0.6423 0.0340 0.057 Uiso 1 1 calc R U
H50B H 0.0323 0.5698 0.0535 0.057 Uiso 1 1 calc R U
H50C H 0.0278 0.6726 0.0126 0.057 Uiso 1 1 calc R U
C57 C 0.4919(3) 0.6564(5) 0.3444(3) 0.0273(15) Uani 1 1 d . .
H57A H 0.5287 0.6417 0.3812 0.041 Uiso 1 1 calc R U
H57B H 0.4698 0.7095 0.3562 0.041 Uiso 1 1 calc R U
H57C H 0.5008 0.6812 0.3084 0.041 Uiso 1 1 calc R U
C23 C 0.1657(3) 1.0224(6) 0.0221(3) 0.0302(16) Uani 1 1 d . .
H23 H 0.1771 1.0053 -0.0121 0.036 Uiso 1 1 calc R U
C49 C 0.0224(3) 0.6562(6) 0.1751(3) 0.0328(17) Uani 1 1 d . .
H49A H 0.0348 0.6950 0.2155 0.049 Uiso 1 1 calc R U
H49B H 0.0360 0.5845 0.1842 0.049 Uiso 1 1 calc R U
H49C H -0.0207 0.6573 0.1537 0.049 Uiso 1 1 calc R U
C53 C 0.4393(3) 0.6837(6) 0.1620(3) 0.0330(17) Uani 1 1 d . .
H53A H 0.4779 0.6650 0.1947 0.050 Uiso 1 1 calc R U
H53B H 0.4254 0.7475 0.1748 0.050 Uiso 1 1 calc R U
H53C H 0.4427 0.6946 0.1208 0.050 Uiso 1 1 calc R U
C10 C 0.3250(4) 0.5185(6) 0.6153(3) 0.0372(18) Uani 1 1 d . .
H10A H 0.3617 0.4788 0.6330 0.056 Uiso 1 1 calc R U
H10B H 0.2963 0.4888 0.6302 0.056 Uiso 1 1 calc R U
H10C H 0.3328 0.5906 0.6296 0.056 Uiso 1 1 calc R U
C45 C 0.1066(3) 0.3290(6) 0.2086(3) 0.0354(18) Uani 1 1 d . .
H45 H 0.0867 0.3091 0.1649 0.042 Uiso 1 1 calc R U
C52 C 0.4203(4) 0.4631(6) 0.1340(4) 0.0402(19) Uani 1 1 d . .
H52A H 0.4293 0.4777 0.0964 0.060 Uiso 1 1 calc R U
H52B H 0.3927 0.4050 0.1244 0.060 Uiso 1 1 calc R U
H52C H 0.4566 0.4454 0.1706 0.060 Uiso 1 1 calc R U

loop_
_atom_site_aniso_label
_atom_site_aniso_U_11
_atom_site_aniso_U_22
_atom_site_aniso_U_33
_atom_site_aniso_U_23
_atom_site_aniso_U_13
_atom_site_aniso_U_12
Pt3 0.01072(12) 0.01361(12) 0.01121(11) 0.00141(8) 0.00470(9) 0.00073(8)
Pt2 0.01112(12) 0.01222(12) 0.01020(11) -0.00026(8) 0.00492(9) -0.00119(8)
Pt1 0.01057(12) 0.01525(12) 0.01373(12) -0.00131(8) 0.00418(9) -0.00038(8)
P2 0.0160(8) 0.0199(8) 0.0135(7) 0.0023(6) 0.0085(6) 0.0015(6)
Si2 0.0134(8) 0.0137(8) 0.0103(7) -0.0015(6) 0.0052(6) -0.0012(6)
P3 0.0112(7) 0.0210(8) 0.0150(7) 0.0029(6) 0.0037(6) 0.0016(6)
Si3 0.0165(8) 0.0122(8) 0.0131(7) 0.0000(6) 0.0076(6) -0.0002(6)
P1 0.0098(7) 0.0305(9) 0.0197(8) -0.0037(7) 0.0042(6) -0.0016(6)
Si1 0.0149(8) 0.0158(8) 0.0146(8) -0.0002(6) 0.0061(6) 0.0007(6)
F5 0.039(2) 0.020(2) 0.043(2) -0.0058(17) 0.031(2) 0.0024(17)
O1 0.011(2) 0.015(2) 0.019(2) -0.0029(16) 0.0055(16) 0.0030(16)
F3 0.037(2) 0.029(2) 0.026(2) -0.0070(16) 0.0111(18) -0.0214(18)
O2 0.0074(19) 0.018(2) 0.028(2) 0.0005(17) 0.0064(17) -0.0042(16)
F2 0.044(3) 0.041(2) 0.022(2) -0.0086(17) 0.0144(18) 0.0112(19)
F1 0.038(2) 0.038(2) 0.0223(19) 0.0147(17) 0.0090(17) -0.0072(19)
O3 0.017(2) 0.022(2) 0.013(2) -0.0055(17) 0.0041(17) -0.0022(17)
F6 0.019(2) 0.057(3) 0.041(2) 0.000(2) 0.0122(18) -0.0114(19)
O6 0.023(2) 0.043(3) 0.013(2) 0.0013(19) 0.0085(18) 0.001(2)
F4 0.030(2) 0.069(3) 0.046(3) -0.001(2) 0.027(2) 0.011(2)
O4 0.020(2) 0.016(2) 0.015(2) -0.0091(16) 0.0063(17) -0.0015(17)
O8 0.035(3) 0.015(2) 0.024(2) 0.0091(17) 0.013(2) 0.0000(19)
O5 0.052(3) 0.039(3) 0.015(2) 0.001(2) -0.002(2) -0.027(3)
C2 0.015(3) 0.018(3) 0.010(3) 0.003(2) 0.006(2) 0.000(2)
O7 0.033(3) 0.030(3) 0.020(2) 0.008(2) -0.001(2) 0.007(2)
C1 0.013(3) 0.013(3) 0.005(2) 0.006(2) 0.001(2) 0.001(2)
C3 0.016(3) 0.014(3) 0.011(3) 0.004(2) 0.005(2) -0.001(2)
C5 0.013(3) 0.012(3) 0.010(2) -0.001(2) 0.007(2) -0.001(2)
C37 0.019(3) 0.012(3) 0.024(3) 0.003(2) 0.014(3) 0.001(2)
C13 0.017(3) 0.015(3) 0.011(3) 0.002(2) 0.002(2) 0.003(2)
C26 0.021(3) 0.017(3) 0.020(3) 0.001(2) 0.007(3) -0.001(2)
C25 0.018(3) 0.017(3) 0.011(3) -0.002(2) 0.008(2) 0.000(2)
C19 0.013(3) 0.014(3) 0.025(3) -0.003(2) 0.009(2) 0.000(2)
C11 0.024(3) 0.023(3) 0.014(3) 0.003(2) 0.013(3) 0.004(3)
C29 0.029(3) 0.012(3) 0.021(3) -0.003(2) 0.010(3) -0.005(3)
C32 0.022(3) 0.025(3) 0.010(3) 0.000(2) 0.005(2) 0.000(3)
C4 0.012(3) 0.019(3) 0.026(3) -0.005(3) 0.007(3) -0.008(2)
C40 0.022(3) 0.017(3) 0.036(4) -0.005(3) 0.023(3) -0.004(3)
C7 0.013(3) 0.020(3) 0.009(3) 0.001(2) 0.003(2) -0.005(2)
C48 0.020(3) 0.015(3) 0.017(3) -0.001(2) 0.012(2) -0.003(2)
C56 0.016(3) 0.041(4) 0.031(4) 0.003(3) 0.008(3) 0.015(3)
C24 0.032(4) 0.028(4) 0.027(3) 0.002(3) 0.019(3) 0.010(3)
C30 0.015(3) 0.020(3) 0.014(3) -0.003(2) 0.004(2) -0.002(2)
C43 0.024(3) 0.013(3) 0.015(3) 0.002(2) 0.008(2) 0.002(2)
C27 0.020(3) 0.030(4) 0.018(3) 0.000(3) 0.007(3) -0.007(3)
C35 0.014(3) 0.029(4) 0.028(3) 0.002(3) 0.005(3) 0.001(3)
C31 0.018(3) 0.011(3) 0.017(3) 0.003(2) 0.008(2) 0.000(2)
C18 0.017(3) 0.024(3) 0.014(3) -0.003(2) 0.003(2) 0.001(3)
C36 0.021(3) 0.017(3) 0.016(3) -0.002(2) 0.010(2) 0.003(2)
C34 0.020(3) 0.035(4) 0.037(4) 0.005(3) 0.021(3) 0.010(3)
C33 0.033(4) 0.037(4) 0.026(3) -0.003(3) 0.018(3) 0.008(3)
C46 0.018(3) 0.025(4) 0.031(3) -0.001(3) 0.010(3) -0.013(3)
C9 0.031(4) 0.011(3) 0.017(3) 0.002(2) 0.012(3) 0.009(3)
C22 0.026(4) 0.029(4) 0.016(3) 0.008(3) 0.004(3) -0.005(3)
C15 0.027(4) 0.022(3) 0.019(3) 0.000(3) 0.007(3) 0.008(3)
C39 0.033(4) 0.027(4) 0.022(3) -0.006(3) 0.020(3) -0.003(3)
C44 0.022(3) 0.041(4) 0.021(3) -0.002(3) 0.012(3) -0.004(3)
C42 0.030(4) 0.019(3) 0.021(3) 0.000(3) 0.015(3) 0.003(3)
C12 0.061(5) 0.029(4) 0.020(3) 0.007(3) 0.021(3) -0.007(4)
C8 0.013(3) 0.018(3) 0.012(3) 0.003(2) 0.005(2) -0.004(2)
C47 0.026(3) 0.024(3) 0.030(3) -0.005(3) 0.020(3) 0.000(3)
C55 0.018(3) 0.045(4) 0.025(3) 0.007(3) 0.009(3) -0.003(3)
C28 0.036(4) 0.024(3) 0.016(3) -0.001(3) 0.014(3) -0.016(3)
C14 0.028(4) 0.018(3) 0.026(3) 0.002(3) 0.013(3) 0.003(3)
C38 0.023(3) 0.022(3) 0.021(3) -0.002(3) 0.010(3) -0.002(3)
C54 0.023(4) 0.060(5) 0.016(3) 0.009(3) 0.007(3) 0.003(3)
C41 0.032(4) 0.020(3) 0.031(4) 0.009(3) 0.022(3) 0.008(3)
C20 0.034(4) 0.022(3) 0.024(3) 0.001(3) 0.018(3) 0.004(3)
C17 0.025(3) 0.028(4) 0.031(4) 0.000(3) 0.016(3) 0.007(3)
C16 0.029(4) 0.030(4) 0.014(3) -0.004(3) 0.010(3) 0.012(3)
C6 0.032(4) 0.031(4) 0.036(4) -0.024(3) 0.014(3) -0.011(3)
C21 0.035(4) 0.014(3) 0.027(3) 0.008(3) 0.013(3) 0.008(3)
C51 0.021(4) 0.041(4) 0.045(4) 0.008(4) 0.008(3) 0.007(3)
C50 0.023(4) 0.056(5) 0.028(4) -0.011(3) 0.004(3) -0.009(3)
C57 0.025(4) 0.026(4) 0.027(3) -0.004(3) 0.005(3) -0.015(3)
C23 0.031(4) 0.043(4) 0.021(3) 0.004(3) 0.015(3) 0.006(3)
C49 0.018(3) 0.051(5) 0.029(4) -0.005(3) 0.010(3) -0.005(3)
C53 0.029(4) 0.042(4) 0.032(4) 0.001(3) 0.017(3) -0.014(3)
C10 0.048(5) 0.050(5) 0.018(3) 0.000(3) 0.018(3) -0.001(4)
C45 0.029(4) 0.058(5) 0.016(3) -0.002(3) 0.006(3) -0.012(4)
C52 0.063(5) 0.038(4) 0.029(4) 0.003(3) 0.028(4) 0.023(4)

loop_
_atom_type_symbol
_atom_type_description
_atom_type_scat_dispersion_real
_atom_type_scat_dispersion_imag
_atom_type_scat_source
C C 0.0033 0.0016 'International Tables Vol C Tables 4.2.6.8 and 6.1.1.4'
H H 0.0000 0.0000 'International Tables Vol C Tables 4.2.6.8 and 6.1.1.4'
O O 0.0106 0.0060 'International Tables Vol C Tables 4.2.6.8 and 6.1.1.4'
Si Si 0.0817 0.0704 'International Tables Vol C Tables 4.2.6.8 and 6.1.1.4'
P P 0.1023 0.0942 'International Tables Vol C Tables 4.2.6.8 and 6.1.1.4'
Pt Pt -1.7033 8.3905 'International Tables Vol C Tables 4.2.6.8 and 6.1.1.4'
F F 0.0171 0.0103 'International Tables Vol C Tables 4.2.6.8 and 6.1.1.4'

loop_
_geom_angle_atom_site_label_1
_geom_angle_atom_site_label_2
_geom_angle_atom_site_label_3
_geom_angle
C2 Pt3 P2 96.55(16)
C2 Pt3 P3 162.05(16)
P2 Pt3 P3 99.56(6)
C2 Pt3 Pt2 52.56(16)
P2 Pt3 Pt2 148.38(4)
P3 Pt3 Pt2 110.28(4)
C2 Pt2 C1 38.6(2)
C2 Pt2 Si3 117.37(16)
C1 Pt2 Si3 153.56(14)
C2 Pt2 Si2 158.52(15)
C1 Pt2 Si2 122.36(14)
Si3 Pt2 Si2 83.17(5)
C2 Pt2 Pt3 47.45(15)
C1 Pt2 Pt3 74.68(14)
Si3 Pt2 Pt3 94.75(4)
Si2 Pt2 Pt3 129.74(4)
C1 Pt1 O3 79.46(18)
C1 Pt1 Si1 81.62(16)
O3 Pt1 Si1 157.58(12)
C1 Pt1 P1 177.20(16)
O3 Pt1 P1 97.79(11)
Si1 Pt1 P1 100.95(6)
C53 P2 C54 100.5(3)
C53 P2 C52 104.6(4)
C54 P2 C52 103.0(4)
C53 P2 Pt3 116.0(2)
C54 P2 Pt3 114.0(2)
C52 P2 Pt3 116.8(3)
C25 Si2 C31 105.4(3)
C25 Si2 C7 107.7(2)
C31 Si2 C7 101.3(3)
C25 Si2 Pt2 114.49(18)
C31 Si2 Pt2 117.75(18)
C7 Si2 Pt2 109.02(18)
C56 P3 C57 103.5(3)
C56 P3 C55 101.2(3)
C57 P3 C55 100.8(3)
C56 P3 Pt3 118.9(2)
C57 P3 Pt3 112.9(2)
C55 P3 Pt3 117.0(2)
C43 Si3 C37 105.9(3)
C43 Si3 C8 107.7(3)
C37 Si3 C8 108.5(3)
C43 Si3 Pt2 103.77(18)
C37 Si3 Pt2 119.90(19)
C8 Si3 Pt2 110.32(18)
C51 P1 C49 103.8(4)
C51 P1 C50 102.9(4)
C49 P1 C50 101.8(4)
C51 P1 Pt1 117.3(3)
C49 P1 Pt1 115.6(2)
C50 P1 Pt1 113.5(3)
O1 Si1 C13 101.0(2)
O1 Si1 C19 102.6(2)
C13 Si1 C19 106.0(3)
O1 Si1 Pt1 103.18(14)
C13 Si1 Pt1 128.0(2)
C19 Si1 Pt1 112.57(19)
C3 O1 Si1 114.0(3)
C3 O2 C4 116.8(5)
C5 O3 Pt1 109.2(3)
C9 O6 C10 114.8(5)
C5 O4 C6 115.7(5)
C11 O8 C12 114.1(5)
C5 C2 C1 110.0(5)
C5 C2 Pt3 129.8(4)
C1 C2 Pt3 119.9(4)
C5 C2 Pt2 110.6(4)
C1 C2 Pt2 74.6(3)
Pt3 C2 Pt2 79.99(19)
C3 C1 C2 127.3(5)
C3 C1 Pt1 118.8(4)
C2 C1 Pt1 113.9(4)
C3 C1 Pt2 101.6(3)
C2 C1 Pt2 66.8(3)
Pt1 C1 Pt2 100.6(2)
O1 C3 O2 116.0(5)
O1 C3 C1 122.1(5)
O2 C3 C1 121.6(5)
O3 C5 O4 118.0(5)
O3 C5 C2 125.5(5)
O4 C5 C2 116.6(5)
C42 C37 C38 115.1(6)
C42 C37 Si3 125.9(5)
C38 C37 Si3 119.0(4)
C18 C13 C14 117.7(6)
C18 C13 Si1 123.6(4)
C14 C13 Si1 118.7(5)
C27 C26 C25 121.7(6)
C27 C26 H26 119.1
C25 C26 H26 119.1
C30 C25 C26 116.9(5)
C30 C25 Si2 119.7(4)
C26 C25 Si2 123.1(4)
C20 C19 C24 115.9(6)
C20 C19 Si1 125.1(5)
C24 C19 Si1 119.1(4)
O7 C11 O8 123.0(6)
O7 C11 C8 126.2(6)
O8 C11 C8 110.8(5)
C28 C29 C30 117.9(6)
C28 C29 H29 121.0
C30 C29 H29 121.0
C33 C32 C31 123.0(6)
C33 C32 H32 118.5
C31 C32 H32 118.5
O2 C4 H4A 109.5
O2 C4 H4B 109.5
H4A C4 H4B 109.5
O2 C4 H4C 109.5
H4A C4 H4C 109.5
H4B C4 H4C 109.5
C39 C40 F5 119.9(6)
C39 C40 C41 122.4(6)
F5 C40 C41 117.8(6)
C8 C7 C9 120.6(5)
C8 C7 Si2 116.1(4)
C9 C7 Si2 123.2(4)
C47 C48 C43 122.5(6)
C47 C48 H48 118.8
C43 C48 H48 118.8
P3 C56 H56A 109.5
P3 C56 H56B 109.5
H56A C56 H56B 109.5
P3 C56 H56C 109.5
H56A C56 H56C 109.5
H56B C56 H56C 109.5
C23 C24 C19 122.6(6)
C23 C24 H24 118.7
C19 C24 H24 118.7
C29 C30 C25 122.3(5)
C29 C30 H30 118.9
C25 C30 H30 118.9
C44 C43 C48 115.7(6)
C44 C43 Si3 121.3(5)
C48 C43 Si3 122.6(4)
C28 C27 C26 117.9(6)
C28 C27 H27 121.1
C26 C27 H27 121.1
C34 C35 C36 118.1(6)
C34 C35 H35 120.9
C36 C35 H35 120.9
C36 C31 C32 116.0(6)
C36 C31 Si2 121.8(4)
C32 C31 Si2 122.1(4)
C17 C18 C13 121.5(6)
C17 C18 H18 119.3
C13 C18 H18 119.3
C31 C36 C35 122.2(6)
C31 C36 H36 118.9
C35 C36 H36 118.9
C35 C34 F4 117.9(6)
C35 C34 C33 123.1(6)
F4 C34 C33 119.0(6)
C34 C33 C32 117.5(6)
C34 C33 H33 121.2
C32 C33 H33 121.2
F6 C46 C47 119.3(6)
F6 C46 C45 118.2(6)
C47 C46 C45 122.5(6)
O5 C9 O6 123.0(6)
O5 C9 C7 125.5(6)
O6 C9 C7 111.5(5)
C21 C22 F1 118.5(6)
C21 C22 C23 123.1(6)
F1 C22 C23 118.4(6)
C14 C15 C16 117.9(6)
C14 C15 H15 121.1
C16 C15 H15 121.1
C40 C39 C38 118.7(6)
C40 C39 H39 120.7
C38 C39 H39 120.7
C43 C44 C45 123.6(6)
C43 C44 H44 118.2
C45 C44 H44 118.2
C41 C42 C37 123.1(6)
C41 C42 H42 118.4
C37 C42 H42 118.4
O8 C12 H12A 109.5
O8 C12 H12B 109.5
H12A C12 H12B 109.5
O8 C12 H12C 109.5
H12A C12 H12C 109.5
H12B C12 H12C 109.5
C7 C8 C11 117.5(5)
C7 C8 Si3 117.0(4)
C11 C8 Si3 125.4(4)
C46 C47 C48 118.3(6)
C46 C47 H47 120.9
C48 C47 H47 120.9
P3 C55 H55A 109.5
P3 C55 H55B 109.5
H55A C55 H55B 109.5
P3 C55 H55C 109.5
H55A C55 H55C 109.5
H55B C55 H55C 109.5
C27 C28 F3 118.5(6)
C27 C28 C29 123.3(6)
F3 C28 C29 118.2(6)
C15 C14 C13 121.6(6)
C15 C14 H14 119.2
C13 C14 H14 119.2
C39 C38 C37 123.1(6)
C39 C38 H38 118.5
C37 C38 H38 118.5
P2 C54 H54A 109.5
P2 C54 H54B 109.5
H54A C54 H54B 109.5
P2 C54 H54C 109.5
H54A C54 H54C 109.5
H54B C54 H54C 109.5
C40 C41 C42 117.6(6)
C40 C41 H41 121.2
C42 C41 H41 121.2
C21 C20 C19 122.3(6)
C21 C20 H20 118.8
C19 C20 H20 118.8
C16 C17 C18 118.3(6)
C16 C17 H17 120.9
C18 C17 H17 120.9
C17 C16 F2 118.9(6)
C17 C16 C15 123.1(6)
F2 C16 C15 118.1(6)
O4 C6 H6A 109.5
O4 C6 H6B 109.5
H6A C6 H6B 109.5
O4 C6 H6C 109.5
H6A C6 H6C 109.5
H6B C6 H6C 109.5
C22 C21 C20 118.4(6)
C22 C21 H21 120.8
C20 C21 H21 120.8
P1 C51 H51A 109.5
P1 C51 H51B 109.5
H51A C51 H51B 109.5
P1 C51 H51C 109.5
H51A C51 H51C 109.5
H51B C51 H51C 109.5
P1 C50 H50A 109.5
P1 C50 H50B 109.5
H50A C50 H50B 109.5
P1 C50 H50C 109.5
H50A C50 H50C 109.5
H50B C50 H50C 109.5
P3 C57 H57A 109.5
P3 C57 H57B 109.5
H57A C57 H57B 109.5
P3 C57 H57C 109.5
H57A C57 H57C 109.5
H57B C57 H57C 109.5
C22 C23 C24 117.5(6)
C22 C23 H23 121.3
C24 C23 H23 121.3
P1 C49 H49A 109.5
P1 C49 H49B 109.5
H49A C49 H49B 109.5
P1 C49 H49C 109.5
H49A C49 H49C 109.5
H49B C49 H49C 109.5
P2 C53 H53A 109.5
P2 C53 H53B 109.5
H53A C53 H53B 109.5
P2 C53 H53C 109.5
H53A C53 H53C 109.5
H53B C53 H53C 109.5
O6 C10 H10A 109.5
O6 C10 H10B 109.5
H10A C10 H10B 109.5
O6 C10 H10C 109.5
H10A C10 H10C 109.5
H10B C10 H10C 109.5
C46 C45 C44 117.4(6)
C46 C45 H45 121.3
C44 C45 H45 121.3
P2 C52 H52A 109.5
P2 C52 H52B 109.5
H52A C52 H52B 109.5
P2 C52 H52C 109.5
H52A C52 H52C 109.5
H52B C52 H52C 109.5

loop_
_geom_bond_atom_site_label_1
_geom_bond_atom_site_label_2
_geom_bond_distance
Pt3 C2 2.015(6)
Pt3 P2 2.2061(15)
Pt3 P3 2.2986(15)
Pt3 Pt2 2.6931(4)
Pt2 C2 2.171(5)
Pt2 C1 2.277(5)
Pt2 Si3 2.2919(16)
Pt2 Si2 2.3217(15)
Pt1 C1 2.037(5)
Pt1 O3 2.202(4)
Pt1 Si1 2.2372(16)
Pt1 P1 2.2678(16)
P2 C53 1.801(7)
P2 C54 1.806(6)
P2 C52 1.813(7)
Si2 C25 1.893(6)
Si2 C31 1.897(6)
Si2 C7 1.920(6)
P3 C56 1.799(6)
P3 C57 1.816(6)
P3 C55 1.818(7)
Si3 C43 1.893(6)
Si3 C37 1.900(6)
Si3 C8 1.908(6)
P1 C51 1.805(7)
P1 C49 1.814(7)
P1 C50 1.825(7)
Si1 O1 1.743(4)
Si1 C13 1.868(6)
Si1 C19 1.876(6)
F5 C40 1.376(7)
O1 C3 1.320(7)
F3 C28 1.373(7)
O2 C3 1.358(7)
O2 C4 1.435(7)
F2 C16 1.373(7)
F1 C22 1.371(7)
O3 C5 1.253(7)
F6 C46 1.364(7)
O6 C9 1.347(8)
O6 C10 1.453(7)
F4 C34 1.366(7)
O4 C5 1.358(6)
O4 C6 1.453(7)
O8 C11 1.361(8)
O8 C12 1.438(7)
O5 C9 1.195(8)
C2 C5 1.444(8)
C2 C1 1.474(8)
O7 C11 1.198(7)
C1 C3 1.381(8)
C37 C42 1.399(8)
C37 C38 1.415(8)
C13 C18 1.396(9)
C13 C14 1.405(8)
C26 C27 1.404(8)
C26 C25 1.410(8)
C26 H26 0.9300
C25 C30 1.403(8)
C19 C20 1.392(8)
C19 C24 1.417(9)
C11 C8 1.502(8)
C29 C28 1.382(9)
C29 C30 1.388(8)
C29 H29 0.9300
C32 C33 1.378(9)
C32 C31 1.411(8)
C32 H32 0.9300
C4 H4A 0.9600
C4 H4B 0.9600
C4 H4C 0.9600
C40 C39 1.366(9)
C40 C41 1.381(9)
C7 C8 1.347(8)
C7 C9 1.487(8)
C48 C47 1.381(9)
C48 C43 1.407(8)
C48 H48 0.9300
C56 H56A 0.9600
C56 H56B 0.9600
C56 H56C 0.9600
C24 C23 1.387(9)
C24 H24 0.9300
C30 H30 0.9300
C43 C44 1.379(8)
C27 C28 1.367(9)
C27 H27 0.9300
C35 C34 1.364(9)
C35 C36 1.397(9)
C35 H35 0.9300
C31 C36 1.390(8)
C18 C17 1.392(9)
C18 H18 0.9300
C36 H36 0.9300
C34 C33 1.371(10)
C33 H33 0.9300
C46 C47 1.367(9)
C46 C45 1.374(10)
C22 C21 1.360(9)
C22 C23 1.372(10)
C15 C14 1.378(9)
C15 C16 1.391(10)
C15 H15 0.9300
C39 C38 1.375(9)
C39 H39 0.9300
C44 C45 1.387(9)
C44 H44 0.9300
C42 C41 1.398(9)
C42 H42 0.9300
C12 H12A 0.9600
C12 H12B 0.9600
C12 H12C 0.9600
C47 H47 0.9300
C55 H55A 0.9600
C55 H55B 0.9600
C55 H55C 0.9600
C14 H14 0.9300
C38 H38 0.9300
C54 H54A 0.9600
C54 H54B 0.9600
C54 H54C 0.9600
C41 H41 0.9300
C20 C21 1.391(9)
C20 H20 0.9300
C17 C16 1.358(9)
C17 H17 0.9300
C6 H6A 0.9600
C6 H6B 0.9600
C6 H6C 0.9600
C21 H21 0.9300
C51 H51A 0.9600
C51 H51B 0.9600
C51 H51C 0.9600
C50 H50A 0.9600
C50 H50B 0.9600
C50 H50C 0.9600
C57 H57A 0.9600
C57 H57B 0.9600
C57 H57C 0.9600
C23 H23 0.9300
C49 H49A 0.9600
C49 H49B 0.9600
C49 H49C 0.9600
C53 H53A 0.9600
C53 H53B 0.9600
C53 H53C 0.9600
C10 H10A 0.9600
C10 H10B 0.9600
C10 H10C 0.9600
C45 H45 0.9300
C52 H52A 0.9600
C52 H52B 0.9600
C52 H52C 0.9600
